data_7151759
loop_
_publ_author_name
'Ramachary, Dhevalapally B.'
'Prasad, M. Shiva'
'Madhavachary, R.'

_publ_section_title
;
 A general approach to high-yielding asymmetric synthesis of chiral
 3-alkyl-4-nitromethylchromans via cascade Barbas-Michael and
 acetalization reactions.
;
_journal_issue 8
_journal_name_full 'Organic &amp; biomolecular chemistry'
_journal_page_first 2715
_journal_page_last 2721
_journal_paper_doi 10.1039/c0ob00861c
_journal_volume 9
_journal_year 2011
_chemical_absolute_configuration unk
_chemical_formula_sum 'C12 H11 N O5'
_chemical_formula_weight 249.22
_chemical_name_systematic
;
?
;
_space_group_IT_number 19
_symmetry_space_group_name_Hall 'P 2ac 2ab'
_symmetry_space_group_name_H-M 'P 21 21 21'
_atom_sites_solution_hydrogens geom
_atom_sites_solution_primary direct
_atom_sites_solution_secondary difmap
_audit_creation_method SHELXL-97
_cell_angle_alpha 90.00
_cell_angle_beta 90.00
_cell_angle_gamma 90.00
_cell_formula_units_Z 4
_cell_length_a 5.6366(2)
_cell_length_b 12.6433(7)
_cell_length_c 16.9777(7)
_cell_measurement_reflns_used 2251
_cell_measurement_temperature 293(2)
_cell_measurement_theta_max 61.1386
_cell_measurement_theta_min 2.6004
_cell_volume 1209.92(9)
_computing_structure_refinement 'SHELXL-97 (Sheldrick, 1997)'
_computing_structure_solution 'SHELXS-97 (Sheldrick, 1990)'
_diffrn_ambient_temperature 293(2)
_diffrn_detector_area_resol_mean 16.3291
_diffrn_measured_fraction_theta_full 0.986
_diffrn_measured_fraction_theta_max 0.987
_diffrn_measurement_device_type 'Xcalibur, Eos, Gemini'
_diffrn_radiation_monochromator graphite
_diffrn_radiation_source 'fine-focus sealed tube'
_diffrn_radiation_type CuK\a
_diffrn_radiation_wavelength 1.54184
_diffrn_reflns_av_R_equivalents 0.0659
_diffrn_reflns_av_sigmaI/netI 0.0332
_diffrn_reflns_limit_h_max 5
_diffrn_reflns_limit_h_min -6
_diffrn_reflns_limit_k_max 14
_diffrn_reflns_limit_k_min -12
_diffrn_reflns_limit_l_max 19
_diffrn_reflns_limit_l_min -19
_diffrn_reflns_number 2839
_diffrn_reflns_theta_full 61.14
_diffrn_reflns_theta_max 61.22
_diffrn_reflns_theta_min 4.36
_exptl_absorpt_coefficient_mu 0.919
_exptl_absorpt_correction_T_max 1.00000
_exptl_absorpt_correction_T_min 0.53804
_exptl_absorpt_correction_type multi-scan
_exptl_absorpt_process_details sadabs
_exptl_crystal_colour colorless
_exptl_crystal_density_diffrn 1.368
_exptl_crystal_density_method 'not measured'
_exptl_crystal_description block
_exptl_crystal_F_000 520
_exptl_crystal_size_max 0.40
_exptl_crystal_size_mid 0.36
_exptl_crystal_size_min 0.28
_refine_diff_density_max 0.394
_refine_diff_density_min -0.449
_refine_diff_density_rms 0.121
_refine_ls_abs_structure_details 'Flack H D (1983), Acta Cryst. A39, 876-881'
_refine_ls_abs_structure_Flack -0.1(5)
_refine_ls_extinction_method none
_refine_ls_goodness_of_fit_ref 1.118
_refine_ls_hydrogen_treatment constr
_refine_ls_matrix_type full
_refine_ls_number_parameters 165
_refine_ls_number_reflns 1782
_refine_ls_number_restraints 0
_refine_ls_restrained_S_all 1.118
_refine_ls_R_factor_all 0.0940
_refine_ls_R_factor_gt 0.0920
_refine_ls_shift/su_max 0.024
_refine_ls_shift/su_mean 0.004
_refine_ls_structure_factor_coef Fsqd
_refine_ls_weighting_details 'calc w=1/[\s^2^(Fo^2^)+(0.1997P)^2^+0.0807P] where P=(Fo^2^+2Fc^2^)/3'
_refine_ls_weighting_scheme calc
_refine_ls_wR_factor_gt 0.2279
_refine_ls_wR_factor_ref 0.2354
_reflns_number_gt 1669
_reflns_number_total 1782
_reflns_threshold_expression >2sigma(I)
_cod_data_source_file c0ob00861c.txt
_cod_data_source_block dbr15a
_cod_database_code 7151759

loop_
_symmetry_equiv_pos_as_xyz
'x, y, z'
'-x+1/2, -y, z+1/2'
'x+1/2, -y+1/2, -z'
'-x, y+1/2, -z+1/2'

loop_
_atom_site_label
_atom_site_type_symbol
_atom_site_fract_x
_atom_site_fract_y
_atom_site_fract_z
_atom_site_U_iso_or_equiv
_atom_site_adp_type
_atom_site_occupancy
_atom_site_symmetry_multiplicity
_atom_site_calc_flag
_atom_site_refinement_flags
_atom_site_disorder_assembly
_atom_site_disorder_group
O1 O 1.1298(4) 0.5429(2) 0.27624(13) 0.0467(7) Uani 1 1 d . . .
N1 N 1.0487(6) 0.8031(3) 0.2644(2) 0.0589(10) Uani 1 1 d . . .
O5 O 1.3754(5) 0.4529(2) 0.38734(15) 0.0587(8) Uani 1 1 d . . .
C C 1.1955(6) 0.5160(3) 0.4120(2) 0.0452(9) Uani 1 1 d . . .
C0AA C 0.8676(7) 0.6286(3) 0.37069(19) 0.0434(9) Uani 1 1 d . . .
O2 O 1.0542(6) 0.5415(3) 0.15037(15) 0.0634(9) Uani 1 1 d . . .
C1AA C 0.9814(7) 0.5610(3) 0.21438(19) 0.0420(8) Uani 1 1 d . . .
C2AA C 0.7272(6) 0.6755(3) 0.3041(2) 0.0440(9) Uani 1 1 d . . .
H2A H 0.5617 0.6758 0.3218 0.053 Uiso 1 1 calc R . .
C3AA C 1.0603(6) 0.5629(3) 0.35364(19) 0.0417(8) Uani 1 1 d . . .
C4AA C 1.1404(8) 0.5365(3) 0.4908(2) 0.0569(10) Uani 1 1 d . . .
H4A H 1.2299 0.5066 0.5311 0.068 Uiso 1 1 calc R . .
O3 O 1.0937(8) 0.7958(4) 0.1952(3) 0.1032(14) Uani 1 1 d . . .
O4 O 1.1941(7) 0.8146(4) 0.3149(3) 0.1006(14) Uani 1 1 d . . .
C5AA C 0.9502(9) 0.6020(4) 0.5080(2) 0.0609(11) Uani 1 1 d . . .
H5A H 0.9127 0.6155 0.5603 0.073 Uiso 1 1 calc R . .
C6AA C 0.7351(6) 0.6011(3) 0.2323(2) 0.0459(9) Uani 1 1 d . . .
H6A H 0.6430 0.5386 0.2475 0.055 Uiso 1 1 calc R . .
C7AA C 0.8166(8) 0.6471(3) 0.4501(2) 0.0551(10) Uani 1 1 d . . .
H7A H 0.6900 0.6906 0.4636 0.066 Uiso 1 1 calc R . .
C8AA C 1.5079(9) 0.3971(4) 0.4453(3) 0.0677(12) Uani 1 1 d . . .
H8AA H 1.6268 0.3547 0.4200 0.102 Uiso 1 1 calc R . .
H8AC H 1.4034 0.3522 0.4750 0.102 Uiso 1 1 calc R . .
H8AB H 1.5829 0.4467 0.4801 0.102 Uiso 1 1 calc R . .
C9AA C 0.7911(7) 0.7922(3) 0.2879(2) 0.0501(10) Uani 1 1 d . . .
H9AA H 0.6910 0.8193 0.2461 0.060 Uiso 1 1 calc R . .
H9AB H 0.7614 0.8339 0.3349 0.060 Uiso 1 1 calc R . .
C0BA C 0.6176(8) 0.6432(4) 0.1584(3) 0.0683(13) Uani 1 1 d . . .
H0BB H 0.7187 0.6950 0.1343 0.102 Uiso 1 1 calc R . .
H0BA H 0.4686 0.6752 0.1719 0.102 Uiso 1 1 calc R . .
H0BC H 0.5911 0.5861 0.1222 0.102 Uiso 1 1 calc R . .

loop_
_atom_site_aniso_label
_atom_site_aniso_U_11
_atom_site_aniso_U_22
_atom_site_aniso_U_33
_atom_site_aniso_U_23
_atom_site_aniso_U_13
_atom_site_aniso_U_12
O1 0.0353(13) 0.0677(15) 0.0371(13) 0.0023(10) 0.0044(10) 0.0084(12)
N1 0.043(2) 0.0453(16) 0.089(3) 0.0037(16) 0.014(2) -0.0020(15)
O5 0.0464(16) 0.0819(18) 0.0478(14) -0.0007(12) -0.0064(12) 0.0155(15)
C 0.0370(19) 0.0537(18) 0.0448(18) -0.0054(14) -0.0010(16) -0.0018(16)
C0AA 0.0371(19) 0.0508(19) 0.0425(18) -0.0009(12) 0.0109(14) -0.0040(16)
O2 0.0638(19) 0.0854(19) 0.0409(14) -0.0043(12) 0.0041(13) 0.0170(16)
C1AA 0.0386(19) 0.0493(18) 0.0382(16) -0.0008(13) 0.0044(15) 0.0015(15)
C2AA 0.0268(16) 0.0519(19) 0.0533(19) -0.0008(15) 0.0086(16) 0.0024(14)
C3AA 0.0338(17) 0.0540(18) 0.0371(17) -0.0002(13) 0.0048(15) -0.0031(16)
C4AA 0.054(2) 0.076(2) 0.0407(18) 0.0019(17) -0.0035(17) -0.008(2)
O3 0.076(3) 0.129(3) 0.105(3) 0.008(2) 0.039(3) -0.010(3)
O4 0.0488(19) 0.119(3) 0.134(3) -0.019(3) -0.019(3) -0.012(2)
C5AA 0.066(3) 0.076(2) 0.0406(18) -0.0094(17) 0.009(2) -0.008(2)
C6AA 0.0337(18) 0.0518(19) 0.0521(19) 0.0009(15) 0.0001(16) -0.0061(15)
C7AA 0.053(2) 0.0596(19) 0.053(2) -0.0093(16) 0.016(2) -0.003(2)
C8AA 0.064(3) 0.075(2) 0.064(2) 0.000(2) -0.020(2) 0.016(2)
C9AA 0.0351(19) 0.0507(19) 0.064(2) 0.0002(16) 0.0101(17) 0.0046(16)
C0BA 0.050(2) 0.089(3) 0.067(3) -0.006(2) -0.019(2) -0.001(2)

loop_
_atom_type_symbol
_atom_type_description
_atom_type_scat_dispersion_real
_atom_type_scat_dispersion_imag
_atom_type_scat_source
C C 0.0181 0.0091 'International Tables Vol C Tables 4.2.6.8 and 6.1.1.4'
H H 0.0000 0.0000 'International Tables Vol C Tables 4.2.6.8 and 6.1.1.4'
N N 0.0311 0.0180 'International Tables Vol C Tables 4.2.6.8 and 6.1.1.4'
O O 0.0492 0.0322 'International Tables Vol C Tables 4.2.6.8 and 6.1.1.4'

loop_
_geom_angle_atom_site_label_1
_geom_angle_atom_site_label_2
_geom_angle_atom_site_label_3
_geom_angle
_geom_angle_site_symmetry_1
_geom_angle_site_symmetry_3
_geom_angle_publ_flag
C1AA O1 C3AA 121.6(3) . . ?
O4 N1 O3 124.3(5) . . ?
O4 N1 C9AA 118.7(4) . . ?
O3 N1 C9AA 116.9(4) . . ?
C O5 C8AA 118.1(3) . . ?
O5 C C3AA 116.3(3) . . ?
O5 C C4AA 124.8(3) . . ?
C3AA C C4AA 118.9(4) . . ?
C3AA C0AA C7AA 117.3(4) . . ?
C3AA C0AA C2AA 119.2(3) . . ?
C7AA C0AA C2AA 123.5(3) . . ?
O2 C1AA O1 117.3(3) . . ?
O2 C1AA C6AA 124.9(3) . . ?
O1 C1AA C6AA 117.8(3) . . ?
C0AA C2AA C6AA 109.9(3) . . ?
C0AA C2AA C9AA 112.8(3) . . ?
C6AA C2AA C9AA 115.9(3) . . ?
C C3AA O1 116.2(3) . . ?
C C3AA C0AA 122.3(3) . . ?
O1 C3AA C0AA 121.4(3) . . ?
C5AA C4AA C 119.0(4) . . ?
C7AA C5AA C4AA 121.7(4) . . ?
C1AA C6AA C0BA 110.7(3) . . ?
C1AA C6AA C2AA 113.0(3) . . ?
C0BA C6AA C2AA 115.3(3) . . ?
C5AA C7AA C0AA 120.8(4) . . ?
N1 C9AA C2AA 111.0(3) . . ?

loop_
_geom_bond_atom_site_label_1
_geom_bond_atom_site_label_2
_geom_bond_distance
_geom_bond_site_symmetry_2
_geom_bond_publ_flag
O1 C1AA 1.362(4) . ?
O1 C3AA 1.394(4) . ?
N1 O4 1.195(6) . ?
N1 O3 1.206(6) . ?
N1 C9AA 1.512(5) . ?
O5 C 1.356(5) . ?
O5 C8AA 1.423(5) . ?
C C3AA 1.384(5) . ?
C C4AA 1.397(5) . ?
C0AA C3AA 1.398(5) . ?
C0AA C7AA 1.399(5) . ?
C0AA C2AA 1.501(5) . ?
O2 C1AA 1.187(4) . ?
C1AA C6AA 1.509(5) . ?
C2AA C6AA 1.541(5) . ?
C2AA C9AA 1.544(5) . ?
C4AA C5AA 1.386(7) . ?
C5AA C7AA 1.362(7) . ?
C6AA C0BA 1.515(6) . ?
